data_4078748
loop_
_publ_author_name
'Martinez-Arripe, Elsa'
'Jean-Baptiste-dit-Dominique, Fran\,cois'
'Auffrant, Audrey'
'Le Goff, Xavier-Fr\'ed\'eric'
'Thuilliez, Julien'
'Nief, Fran\,cois'

_publ_section_title
;
 Synthesis and Characterization of Bidentate Rare-Earth
 Iminophosphoraneo-Aryl Complexes and Their Behavior As Catalysts for the
 Polymerization of 1,3-Butadiene
;
_journal_issue 13
_journal_name_full Organometallics
_journal_page_first 4854
_journal_paper_doi 10.1021/om300389v
_journal_volume 31
_journal_year 2012
_chemical_formula_moiety 'C37 H55 Cl4 Li2 N O4 P Si Y, 1/2 (C4 H8 O)'
_chemical_formula_sum 'C39 H59 Cl4 Li2 N O4.5 P Si Y'
_chemical_formula_weight 917.52
_chemical_name_systematic
; 
 ? 
;
_space_group_IT_number 14
_symmetry_cell_setting monoclinic
_symmetry_space_group_name_Hall '-P 2ybc'
_symmetry_space_group_name_H-M 'P 1 21/c 1'
_atom_sites_solution_hydrogens geom
_atom_sites_solution_primary direct
_atom_sites_solution_secondary difmap
_audit_creation_method SHELXL-97
_cell_angle_alpha 90.00
_cell_angle_beta 115.468(3)
_cell_angle_gamma 90.00
_cell_formula_units_Z 4
_cell_length_a 17.258(1)
_cell_length_b 11.338(1)
_cell_length_c 26.404(1)
_cell_measurement_reflns_used 2702
_cell_measurement_temperature 150.0(1)
_cell_measurement_theta_max 27.485
_cell_measurement_theta_min 0.998
_cell_volume 4664.5(5)
_computing_cell_refinement 'DENZO (Otwinowski & Minor, 1997) & COLLECT'
_computing_data_collection 'COLLECT (Hooft, R.W.W., 1998)'
_computing_data_reduction 'DENZO & COLLECT'
_computing_molecular_graphics 'PLATON (Spek, 2009)'
_computing_publication_material 'PLATON (Spek, 2009)'
_computing_structure_refinement 'SHELXL-97 (Sheldrick, 1997)'
_computing_structure_solution 'SIR97 (Altomare et al., 1999)'
_diffrn_ambient_temperature 150.0(1)
_diffrn_measured_fraction_theta_full 0.988
_diffrn_measured_fraction_theta_max 0.988
_diffrn_measurement_device_type 'Kappa APEX II'
_diffrn_measurement_method 'phi and omega scans'
_diffrn_radiation_monochromator graphite
_diffrn_radiation_source 'fine-focus sealed tube'
_diffrn_radiation_type MoK\a
_diffrn_radiation_wavelength 0.71069
_diffrn_reflns_av_R_equivalents 0.0467
_diffrn_reflns_av_sigmaI/netI 0.0489
_diffrn_reflns_limit_h_max 20
_diffrn_reflns_limit_h_min -18
_diffrn_reflns_limit_k_max 13
_diffrn_reflns_limit_k_min -12
_diffrn_reflns_limit_l_max 31
_diffrn_reflns_limit_l_min -31
_diffrn_reflns_number 25770
_diffrn_reflns_theta_full 25.35
_diffrn_reflns_theta_max 25.35
_diffrn_reflns_theta_min 2.98
_exptl_absorpt_coefficient_mu 1.577
_exptl_absorpt_correction_T_max 0.8842
_exptl_absorpt_correction_T_min 0.6491
_exptl_absorpt_correction_type multi-scan
_exptl_absorpt_process_details 'Denzo/Scalepack (Otwinowski & Minor, 1996)'
_exptl_crystal_colour Colorless
_exptl_crystal_density_diffrn 1.307
_exptl_crystal_density_method 'not measured'
_exptl_crystal_description Block
_exptl_crystal_F_000 1912
_exptl_crystal_size_max 0.30
_exptl_crystal_size_mid 0.14
_exptl_crystal_size_min 0.08
_platon_squeeze_details
;
 One half highly disordered C4H8O molecule was accounted for using the
 Platon SQUEEZE function.
;
_refine_diff_density_max 0.609
_refine_diff_density_min -0.557
_refine_diff_density_rms 0.078
_refine_ls_extinction_method none
_refine_ls_goodness_of_fit_ref 1.054
_refine_ls_hydrogen_treatment constr
_refine_ls_matrix_type full
_refine_ls_number_parameters 476
_refine_ls_number_reflns 8440
_refine_ls_number_restraints 20
_refine_ls_restrained_S_all 1.063
_refine_ls_R_factor_all 0.0671
_refine_ls_R_factor_gt 0.0498
_refine_ls_shift/su_max 0.002
_refine_ls_shift/su_mean 0.000
_refine_ls_structure_factor_coef Fsqd
_refine_ls_weighting_details 'calc w=1/[\s^2^(Fo^2^)+(0.0195P)^2^+13.4089P] where P=(Fo^2^+2Fc^2^)/3'
_refine_ls_weighting_scheme calc
_refine_ls_wR_factor_gt 0.1009
_refine_ls_wR_factor_ref 0.1095
_reflns_number_gt 6813
_reflns_number_total 8440
_reflns_threshold_expression >2sigma(I)
_cod_data_source_file om300389v_si_002.cif
_cod_data_source_block ema255
_cod_depositor_comments
;
The following automatic conversions were performed:

'_symmetry_cell_setting' value 'Monoclinic' changed to 'monoclinic'
according to /home/saulius/struct/CIF-dictionaries/cif_core.dic
dictionary named 'cif_core.dic' version 2.4.2 from 2011-04-26.

Automatic conversion script
Id: cif_fix_values 1891 2012-01-12 08:04:46Z andrius 
;
_cod_original_cell_volume 4664.4(5)
_cod_original_sg_symbol_H-M 'P21/c     '
_cod_original_formula_sum 'C39 H59 Cl4 Li2 N O4.50 P Si Y'
_cod_database_code 4078748

loop_
_symmetry_equiv_pos_as_xyz
'x, y, z'
'-x, y+1/2, -z+1/2'
'-x, -y, -z'
'x, -y-1/2, z-1/2'

loop_
_atom_site_label
_atom_site_type_symbol
_atom_site_fract_x
_atom_site_fract_y
_atom_site_fract_z
_atom_site_U_iso_or_equiv
_atom_site_adp_type
_atom_site_occupancy
_atom_site_symmetry_multiplicity
_atom_site_calc_flag
_atom_site_refinement_flags
_atom_site_disorder_assembly
_atom_site_disorder_group
Y1 Y 0.23764(2) -0.43843(3) -0.272934(14) 0.02166(10) Uani 1 1 d . . .
Cl1 Cl 0.29723(7) -0.28252(9) -0.18981(4) 0.0363(2) Uani 1 1 d . . .
Cl2 Cl 0.39115(6) -0.54497(10) -0.21471(4) 0.0383(3) Uani 1 1 d . . .
Cl3 Cl 0.17417(6) -0.57001(9) -0.21546(4) 0.0320(2) Uani 1 1 d . . .
Cl4 Cl 0.19266(6) -0.62017(8) -0.34210(4) 0.0287(2) Uani 1 1 d . . .
P1 P 0.16527(6) -0.27131(8) -0.39113(4) 0.0215(2) Uani 1 1 d . . .
Si1 Si 0.35519(7) -0.26364(10) -0.33515(5) 0.0284(2) Uani 1 1 d . . .
O1 O 0.5209(2) -0.3357(3) -0.12031(14) 0.0533(9) Uani 1 1 d . . .
O2 O 0.40509(19) -0.4879(3) -0.07879(12) 0.0522(9) Uani 1 1 d D . .
O3 O 0.2040(2) -0.8660(3) -0.25673(12) 0.0412(7) Uani 1 1 d . . .
O4 O 0.02301(19) -0.7617(3) -0.31703(13) 0.0455(8) Uani 1 1 d . . .
N1 N 0.25482(19) -0.3122(3) -0.34160(12) 0.0227(7) Uani 1 1 d . . .
C1 C 0.0816(2) -0.2730(3) -0.36724(14) 0.0220(8) Uani 1 1 d . . .
C2 C 0.0969(2) -0.3453(3) -0.32046(14) 0.0230(8) Uani 1 1 d . . .
C3 C 0.0300(2) -0.3438(3) -0.30336(15) 0.0264(8) Uani 1 1 d . . .
H3 H 0.0351 -0.3925 -0.2728 0.032 Uiso 1 1 calc R . .
C4 C -0.0426(3) -0.2750(4) -0.32897(16) 0.0313(9) Uani 1 1 d . . .
H4 H -0.0853 -0.2764 -0.3153 0.038 Uiso 1 1 calc R . .
C5 C -0.0541(3) -0.2042(4) -0.37422(17) 0.0347(10) Uani 1 1 d . . .
H5 H -0.1039 -0.1566 -0.3914 0.042 Uiso 1 1 calc R . .
C6 C 0.0084(2) -0.2038(4) -0.39412(16) 0.0309(9) Uani 1 1 d . . .
H6 H 0.0014 -0.1569 -0.4256 0.037 Uiso 1 1 calc R . .
C7 C 0.1326(2) -0.3638(3) -0.45292(15) 0.0240(8) Uani 1 1 d . . .
C8 C 0.1873(3) -0.4498(3) -0.45537(15) 0.0285(9) Uani 1 1 d . . .
H8 H 0.2419 -0.4601 -0.4247 0.034 Uiso 1 1 calc R . .
C9 C 0.1633(3) -0.5217(4) -0.50242(17) 0.0365(10) Uani 1 1 d . . .
H9 H 0.2011 -0.5812 -0.5037 0.044 Uiso 1 1 calc R . .
C10 C 0.0840(3) -0.5062(4) -0.54723(16) 0.0351(10) Uani 1 1 d . . .
H10 H 0.0675 -0.5552 -0.5794 0.042 Uiso 1 1 calc R . .
C11 C 0.0290(3) -0.4204(4) -0.54556(16) 0.0339(10) Uani 1 1 d . . .
H11 H -0.0252 -0.4094 -0.5766 0.041 Uiso 1 1 calc R . .
C12 C 0.0528(3) -0.3499(4) -0.49838(15) 0.0305(9) Uani 1 1 d . . .
H12 H 0.0142 -0.2915 -0.4970 0.037 Uiso 1 1 calc R . .
C13 C 0.1634(2) -0.1213(3) -0.41564(15) 0.0242(8) Uani 1 1 d . . .
C14 C 0.1766(3) -0.0309(4) -0.37720(17) 0.0323(9) Uani 1 1 d . . .
H14 H 0.1875 -0.0498 -0.3397 0.039 Uiso 1 1 calc R . .
C15 C 0.1741(3) 0.0858(4) -0.3927(2) 0.0416(11) Uani 1 1 d . . .
H15 H 0.1838 0.1467 -0.3659 0.050 Uiso 1 1 calc R . .
C16 C 0.1573(3) 0.1135(4) -0.4477(2) 0.0416(11) Uani 1 1 d . . .
H16 H 0.1546 0.1938 -0.4587 0.050 Uiso 1 1 calc R . .
C17 C 0.1444(3) 0.0256(4) -0.48626(18) 0.0379(10) Uani 1 1 d . . .
H17 H 0.1332 0.0451 -0.5238 0.045 Uiso 1 1 calc R . .
C18 C 0.1477(3) -0.0919(4) -0.47056(16) 0.0318(9) Uani 1 1 d . . .
H18 H 0.1393 -0.1525 -0.4973 0.038 Uiso 1 1 calc R . .
C19 C 0.3539(3) -0.1922(5) -0.39928(19) 0.0459(12) Uani 1 1 d . . .
H19A H 0.3220 -0.2420 -0.4320 0.069 Uiso 1 1 calc R . .
H19B H 0.4129 -0.1822 -0.3948 0.069 Uiso 1 1 calc R . .
H19C H 0.3260 -0.1149 -0.4047 0.069 Uiso 1 1 calc R . .
C20 C 0.4007(3) -0.1576(5) -0.2765(2) 0.0558(14) Uani 1 1 d . . .
H20A H 0.3640 -0.0875 -0.2852 0.084 Uiso 1 1 calc R . .
H20B H 0.4585 -0.1347 -0.2711 0.084 Uiso 1 1 calc R . .
H20C H 0.4037 -0.1945 -0.2421 0.084 Uiso 1 1 calc R . .
C21 C 0.4290(3) -0.3914(5) -0.3223(2) 0.0557(14) Uani 1 1 d . . .
H21A H 0.4327 -0.4352 -0.2893 0.083 Uiso 1 1 calc R . .
H21B H 0.4862 -0.3629 -0.3156 0.083 Uiso 1 1 calc R . .
H21C H 0.4071 -0.4435 -0.3551 0.083 Uiso 1 1 calc R . .
C22 C 0.5804(4) -0.3499(6) -0.1458(3) 0.0713(17) Uani 1 1 d . . .
H22A H 0.5496 -0.3729 -0.1857 0.086 Uiso 1 1 calc R . .
H22B H 0.6242 -0.4105 -0.1257 0.086 Uiso 1 1 calc R . .
C23 C 0.6208(4) -0.2303(6) -0.1401(3) 0.0759(19) Uani 1 1 d . . .
H23A H 0.6793 -0.2361 -0.1382 0.091 Uiso 1 1 calc R . .
H23B H 0.5855 -0.1781 -0.1716 0.091 Uiso 1 1 calc R . .
C24 C 0.6232(4) -0.1879(7) -0.0867(3) 0.093(2) Uani 1 1 d . . .
H24A H 0.6308 -0.1013 -0.0829 0.112 Uiso 1 1 calc R . .
H24B H 0.6692 -0.2270 -0.0540 0.112 Uiso 1 1 calc R . .
C25 C 0.5362(4) -0.2247(6) -0.0938(3) 0.082(2) Uani 1 1 d . . .
H25A H 0.5344 -0.2304 -0.0569 0.098 Uiso 1 1 calc R . .
H25B H 0.4924 -0.1669 -0.1173 0.098 Uiso 1 1 calc R . .
C26A C 0.3379(6) -0.4560(6) -0.0641(4) 0.077(3) Uani 0.610(14) 1 d PD A 1
H26A H 0.2857 -0.4339 -0.0980 0.092 Uiso 0.610(14) 1 calc PR A 1
H26B H 0.3553 -0.3884 -0.0379 0.092 Uiso 0.610(14) 1 calc PR A 1
C27A C 0.3215(6) -0.5627(8) -0.0368(5) 0.095(4) Uani 0.610(14) 1 d PD A 1
H27A H 0.2609 -0.5664 -0.0426 0.114 Uiso 0.610(14) 1 calc PR A 1
H27B H 0.3595 -0.5646 0.0039 0.114 Uiso 0.610(14) 1 calc PR A 1
C28A C 0.3422(6) -0.6604(5) -0.0673(4) 0.095(4) Uani 0.610(14) 1 d PD A 1
H28A H 0.2947 -0.6742 -0.1048 0.114 Uiso 0.610(14) 1 calc PR A 1
H28B H 0.3555 -0.7347 -0.0455 0.114 Uiso 0.610(14) 1 calc PR A 1
C29A C 0.4200(6) -0.6115(4) -0.0715(4) 0.077(3) Uani 0.610(14) 1 d PD A 1
H29A H 0.4725 -0.6283 -0.0370 0.092 Uiso 0.610(14) 1 calc PR A 1
H29B H 0.4264 -0.6461 -0.1040 0.092 Uiso 0.610(14) 1 calc PR A 1
C26B C 0.3748(9) -0.4248(6) -0.0444(5) 0.077(5) Uani 0.390(14) 1 d PD A 2
H26C H 0.3269 -0.3718 -0.0675 0.092 Uiso 0.390(14) 1 calc PR A 2
H26D H 0.4214 -0.3769 -0.0163 0.092 Uiso 0.390(14) 1 calc PR A 2
C27B C 0.3447(7) -0.5172(11) -0.0163(4) 0.061(4) Uani 0.390(14) 1 d PD A 2
H27C H 0.2990 -0.4867 -0.0067 0.073 Uiso 0.390(14) 1 calc PR A 2
H27D H 0.3926 -0.5478 0.0180 0.073 Uiso 0.390(14) 1 calc PR A 2
C28B C 0.3110(8) -0.6095(12) -0.0613(4) 0.061(4) Uani 0.390(14) 1 d PD A 2
H28C H 0.3077 -0.6877 -0.0457 0.073 Uiso 0.390(14) 1 calc PR A 2
H28D H 0.2538 -0.5880 -0.0908 0.073 Uiso 0.390(14) 1 calc PR A 2
C29B C 0.3780(9) -0.6075(5) -0.0833(5) 0.077(5) Uani 0.390(14) 1 d PD A 2
H29C H 0.4268 -0.6595 -0.0606 0.092 Uiso 0.390(14) 1 calc PR A 2
H29D H 0.3536 -0.6341 -0.1228 0.092 Uiso 0.390(14) 1 calc PR A 2
C30 C 0.2968(3) -0.8595(5) -0.2321(2) 0.0521(13) Uani 1 1 d . . .
H30A H 0.3158 -0.7763 -0.2248 0.063 Uiso 1 1 calc R . .
H30B H 0.3187 -0.8939 -0.2579 0.063 Uiso 1 1 calc R . .
C31 C 0.3305(4) -0.9279(5) -0.1779(2) 0.0643(15) Uani 1 1 d . . .
H31A H 0.3723 -0.8804 -0.1466 0.077 Uiso 1 1 calc R . .
H31B H 0.3587 -1.0018 -0.1811 0.077 Uiso 1 1 calc R . .
C32 C 0.2510(4) -0.9543(5) -0.1688(2) 0.0599(15) Uani 1 1 d . . .
H32A H 0.2562 -1.0310 -0.1496 0.072 Uiso 1 1 calc R . .
H32B H 0.2403 -0.8914 -0.1465 0.072 Uiso 1 1 calc R . .
C33 C 0.1807(3) -0.9576(4) -0.22816(19) 0.0469(12) Uani 1 1 d . . .
H33A H 0.1789 -1.0354 -0.2457 0.056 Uiso 1 1 calc R . .
H33B H 0.1239 -0.9416 -0.2287 0.056 Uiso 1 1 calc R . .
C34 C -0.0443(3) -0.6799(4) -0.32224(19) 0.0442(11) Uani 1 1 d . . .
H34A H -0.0327 -0.6010 -0.3335 0.053 Uiso 1 1 calc R . .
H34B H -0.0484 -0.6724 -0.2861 0.053 Uiso 1 1 calc R . .
C35 C -0.1267(3) -0.7303(5) -0.3669(3) 0.0628(15) Uani 1 1 d . . .
H35A H -0.1740 -0.7241 -0.3553 0.075 Uiso 1 1 calc R . .
H35B H -0.1435 -0.6882 -0.4029 0.075 Uiso 1 1 calc R . .
C36 C -0.1066(3) -0.8564(5) -0.3723(2) 0.0568(14) Uani 1 1 d . . .
H36A H -0.1193 -0.9070 -0.3463 0.068 Uiso 1 1 calc R . .
H36B H -0.1398 -0.8851 -0.4111 0.068 Uiso 1 1 calc R . .
C37 C -0.0136(3) -0.8552(5) -0.3573(2) 0.0604(15) Uani 1 1 d . . .
H37A H 0.0126 -0.9318 -0.3408 0.073 Uiso 1 1 calc R . .
H37B H -0.0037 -0.8405 -0.3910 0.073 Uiso 1 1 calc R . .
Li1 Li 0.4135(4) -0.4130(7) -0.1424(3) 0.0405(18) Uani 1 1 d . A .
Li2 Li 0.1411(5) -0.7182(6) -0.2834(3) 0.0370(16) Uani 1 1 d . . .

loop_
_atom_site_aniso_label
_atom_site_aniso_U_11
_atom_site_aniso_U_22
_atom_site_aniso_U_33
_atom_site_aniso_U_23
_atom_site_aniso_U_13
_atom_site_aniso_U_12
Y1 0.02340(19) 0.01886(19) 0.02222(18) 0.00096(14) 0.00933(14) 0.00000(15)
Cl1 0.0438(6) 0.0311(6) 0.0317(5) -0.0072(4) 0.0142(4) -0.0042(5)
Cl2 0.0276(5) 0.0405(6) 0.0416(6) 0.0025(5) 0.0098(4) 0.0062(5)
Cl3 0.0389(6) 0.0307(5) 0.0312(5) 0.0031(4) 0.0196(4) -0.0029(4)
Cl4 0.0369(5) 0.0206(5) 0.0293(5) -0.0022(4) 0.0149(4) -0.0007(4)
P1 0.0239(5) 0.0197(5) 0.0217(5) 0.0013(4) 0.0108(4) 0.0014(4)
Si1 0.0256(6) 0.0299(6) 0.0322(6) 0.0028(5) 0.0148(5) -0.0014(5)
O1 0.0410(19) 0.061(2) 0.061(2) -0.0162(18) 0.0259(16) -0.0209(17)
O2 0.047(2) 0.067(3) 0.0452(19) 0.0133(17) 0.0224(16) 0.0002(18)
O3 0.0471(19) 0.0295(17) 0.0462(18) 0.0070(13) 0.0194(15) 0.0000(14)
O4 0.0398(18) 0.0354(18) 0.064(2) -0.0144(15) 0.0248(16) -0.0092(15)
N1 0.0259(17) 0.0196(16) 0.0242(15) -0.0009(13) 0.0123(13) -0.0016(13)
C1 0.0204(19) 0.022(2) 0.0241(18) -0.0015(15) 0.0107(15) 0.0003(15)
C2 0.028(2) 0.0185(19) 0.0227(18) -0.0017(15) 0.0107(15) -0.0007(16)
C3 0.033(2) 0.026(2) 0.0251(19) 0.0012(16) 0.0166(17) 0.0008(17)
C4 0.034(2) 0.033(2) 0.036(2) -0.0001(18) 0.0232(18) 0.0053(19)
C5 0.032(2) 0.033(2) 0.040(2) 0.0072(19) 0.0162(19) 0.0126(19)
C6 0.029(2) 0.033(2) 0.030(2) 0.0087(17) 0.0112(17) 0.0081(18)
C7 0.027(2) 0.022(2) 0.0232(18) 0.0037(15) 0.0105(16) -0.0017(16)
C8 0.035(2) 0.025(2) 0.026(2) 0.0001(16) 0.0137(17) 0.0004(18)
C9 0.052(3) 0.024(2) 0.038(2) -0.0050(18) 0.024(2) -0.002(2)
C10 0.048(3) 0.033(2) 0.026(2) -0.0091(18) 0.0177(19) -0.012(2)
C11 0.034(2) 0.042(3) 0.0213(19) 0.0024(17) 0.0079(17) -0.010(2)
C12 0.032(2) 0.032(2) 0.029(2) 0.0005(17) 0.0151(17) -0.0030(18)
C13 0.025(2) 0.019(2) 0.030(2) 0.0031(15) 0.0137(16) 0.0018(16)
C14 0.039(2) 0.028(2) 0.035(2) -0.0004(17) 0.0206(19) 0.0002(18)
C15 0.053(3) 0.024(2) 0.053(3) -0.003(2) 0.028(2) 0.000(2)
C16 0.043(3) 0.024(2) 0.061(3) 0.014(2) 0.025(2) 0.007(2)
C17 0.048(3) 0.032(2) 0.037(2) 0.0156(19) 0.022(2) 0.007(2)
C18 0.035(2) 0.030(2) 0.030(2) 0.0055(17) 0.0136(18) 0.0043(18)
C19 0.041(3) 0.056(3) 0.049(3) 0.018(2) 0.027(2) 0.002(2)
C20 0.043(3) 0.074(4) 0.054(3) -0.021(3) 0.024(2) -0.029(3)
C21 0.039(3) 0.056(3) 0.083(4) 0.019(3) 0.038(3) 0.014(2)
C22 0.054(4) 0.064(4) 0.104(5) -0.010(3) 0.042(3) -0.006(3)
C23 0.056(4) 0.087(5) 0.086(5) 0.028(4) 0.031(3) -0.016(3)
C24 0.082(5) 0.082(5) 0.085(5) 0.008(4) 0.007(4) -0.039(4)
C25 0.065(4) 0.085(5) 0.083(4) -0.043(4) 0.021(3) -0.019(4)
C26A 0.123(8) 0.061(5) 0.077(6) 0.039(4) 0.071(6) 0.059(5)
C27A 0.095(7) 0.062(6) 0.113(8) 0.003(6) 0.032(6) -0.004(5)
C28A 0.095(7) 0.062(6) 0.113(8) 0.003(6) 0.032(6) -0.004(5)
C29A 0.123(8) 0.061(5) 0.077(6) 0.039(4) 0.071(6) 0.059(5)
C26B 0.085(10) 0.101(11) 0.047(7) 0.012(6) 0.032(7) 0.032(8)
C27B 0.057(6) 0.097(11) 0.035(5) -0.024(6) 0.026(5) -0.051(6)
C28B 0.057(6) 0.097(11) 0.035(5) -0.024(6) 0.026(5) -0.051(6)
C29B 0.085(10) 0.101(11) 0.047(7) 0.012(6) 0.032(7) 0.032(8)
C30 0.051(3) 0.041(3) 0.060(3) 0.005(2) 0.020(2) 0.004(2)
C31 0.066(4) 0.062(4) 0.055(3) 0.011(3) 0.017(3) 0.014(3)
C32 0.083(4) 0.058(4) 0.042(3) 0.012(2) 0.029(3) 0.018(3)
C33 0.066(3) 0.032(3) 0.053(3) 0.003(2) 0.035(3) -0.003(2)
C34 0.056(3) 0.037(3) 0.044(3) 0.005(2) 0.026(2) 0.005(2)
C35 0.046(3) 0.062(4) 0.087(4) 0.010(3) 0.034(3) 0.002(3)
C36 0.058(3) 0.064(4) 0.044(3) -0.006(3) 0.017(2) -0.012(3)
C37 0.057(3) 0.051(3) 0.070(4) -0.022(3) 0.024(3) -0.008(3)
Li1 0.031(4) 0.052(5) 0.033(4) 0.004(3) 0.009(3) -0.007(3)
Li2 0.039(4) 0.023(4) 0.048(4) 0.002(3) 0.018(3) -0.001(3)

loop_
_atom_type_symbol
_atom_type_description
_atom_type_scat_dispersion_real
_atom_type_scat_dispersion_imag
_atom_type_scat_source
C C 0.0033 0.0016 'International Tables Vol C Tables 4.2.6.8 and 6.1.1.4'
H H 0.0000 0.0000 'International Tables Vol C Tables 4.2.6.8 and 6.1.1.4'
Cl Cl 0.1484 0.1585 'International Tables Vol C Tables 4.2.6.8 and 6.1.1.4'
Li Li -0.0003 0.0001 'International Tables Vol C Tables 4.2.6.8 and 6.1.1.4'
N N 0.0061 0.0033 'International Tables Vol C Tables 4.2.6.8 and 6.1.1.4'
O O 0.0106 0.0060 'International Tables Vol C Tables 4.2.6.8 and 6.1.1.4'
P P 0.1023 0.0942 'International Tables Vol C Tables 4.2.6.8 and 6.1.1.4'
Si Si 0.0817 0.0704 'International Tables Vol C Tables 4.2.6.8 and 6.1.1.4'
Y Y -2.7962 3.5667 'International Tables Vol C Tables 4.2.6.8 and 6.1.1.4'

loop_
_geom_angle_atom_site_label_1
_geom_angle_atom_site_label_2
_geom_angle_atom_site_label_3
_geom_angle
N1 Y1 C2 76.99(11)
N1 Y1 Cl4 92.15(7)
C2 Y1 Cl4 92.89(9)
N1 Y1 Cl1 95.55(7)
C2 Y1 Cl1 94.75(9)
Cl4 Y1 Cl1 170.19(3)
N1 Y1 Cl3 164.64(7)
C2 Y1 Cl3 88.49(9)
Cl4 Y1 Cl3 83.50(3)
Cl1 Y1 Cl3 90.57(3)
N1 Y1 Cl2 106.45(8)
C2 Y1 Cl2 176.34(9)
Cl4 Y1 Cl2 88.25(3)
Cl1 Y1 Cl2 83.75(3)
Cl3 Y1 Cl2 88.19(3)
N1 Y1 Li1 110.83(14)
C2 Y1 Li1 136.22(16)
Cl4 Y1 Li1 128.32(14)
Cl1 Y1 Li1 42.76(14)
Cl3 Y1 Li1 83.11(12)
Cl2 Y1 Li1 41.70(14)
N1 Y1 Li2 132.47(14)
C2 Y1 Li2 90.97(15)
Cl4 Y1 Li2 42.05(12)
Cl1 Y1 Li2 131.53(12)
Cl3 Y1 Li2 41.45(12)
Cl2 Y1 Li2 87.55(12)
Li1 Y1 Li2 109.35(17)
Li1 Cl1 Y1 87.73(19)
Li1 Cl2 Y1 87.47(18)
Li2 Cl3 Y1 89.43(18)
Li2 Cl4 Y1 89.72(18)
N1 P1 C1 110.27(16)
N1 P1 C7 112.58(17)
C1 P1 C7 108.78(17)
N1 P1 C13 115.14(17)
C1 P1 C13 103.86(17)
C7 P1 C13 105.68(17)
N1 Si1 C20 109.37(18)
N1 Si1 C21 110.1(2)
C20 Si1 C21 110.0(3)
N1 Si1 C19 114.92(18)
C20 Si1 C19 108.2(2)
C21 Si1 C19 104.1(2)
C25 O1 C22 107.9(4)
C25 O1 Li1 121.0(4)
C22 O1 Li1 126.5(4)
C26A O2 C26B 29.3(5)
C26A O2 C29B 89.3(4)
C26B O2 C29B 109.61(7)
C26A O2 C29A 109.65(7)
C26B O2 C29A 120.4(5)
C29B O2 C29A 26.6(6)
C26A O2 Li1 119.9(4)
C26B O2 Li1 121.1(5)
C29B O2 Li1 119.3(5)
C29A O2 Li1 118.1(4)
C33 O3 C30 107.8(3)
C33 O3 Li2 124.8(4)
C30 O3 Li2 116.9(3)
C37 O4 C34 108.8(4)
C37 O4 Li2 125.2(4)
C34 O4 Li2 122.2(3)
P1 N1 Si1 123.56(18)
P1 N1 Y1 113.28(15)
Si1 N1 Y1 123.06(15)
C6 C1 C2 124.2(3)
C6 C1 P1 120.1(3)
C2 C1 P1 115.8(3)
C1 C2 C3 113.7(3)
C1 C2 Y1 118.2(2)
C3 C2 Y1 127.7(3)
C4 C3 C2 123.1(3)
C4 C3 H3 118.5
C2 C3 H3 118.5
C3 C4 C5 121.0(4)
C3 C4 H4 119.5
C5 C4 H4 119.5
C4 C5 C6 118.9(4)
C4 C5 H5 120.5
C6 C5 H5 120.5
C5 C6 C1 119.1(4)
C5 C6 H6 120.4
C1 C6 H6 120.4
C8 C7 C12 118.9(4)
C8 C7 P1 119.8(3)
C12 C7 P1 121.3(3)
C7 C8 C9 120.6(4)
C7 C8 H8 119.7
C9 C8 H8 119.7
C10 C9 C8 119.7(4)
C10 C9 H9 120.2
C8 C9 H9 120.2
C11 C10 C9 120.4(4)
C11 C10 H10 119.8
C9 C10 H10 119.8
C10 C11 C12 119.7(4)
C10 C11 H11 120.1
C12 C11 H11 120.1
C11 C12 C7 120.7(4)
C11 C12 H12 119.7
C7 C12 H12 119.7
C14 C13 C18 118.7(4)
C14 C13 P1 117.3(3)
C18 C13 P1 124.0(3)
C15 C14 C13 121.1(4)
C15 C14 H14 119.5
C13 C14 H14 119.5
C14 C15 C16 119.5(4)
C14 C15 H15 120.3
C16 C15 H15 120.3
C17 C16 C15 120.3(4)
C17 C16 H16 119.8
C15 C16 H16 119.8
C16 C17 C18 120.2(4)
C16 C17 H17 119.9
C18 C17 H17 119.9
C17 C18 C13 120.2(4)
C17 C18 H18 119.9
C13 C18 H18 119.9
Si1 C19 H19A 109.5
Si1 C19 H19B 109.5
H19A C19 H19B 109.5
Si1 C19 H19C 109.5
H19A C19 H19C 109.5
H19B C19 H19C 109.5
Si1 C20 H20A 109.5
Si1 C20 H20B 109.5
H20A C20 H20B 109.5
Si1 C20 H20C 109.5
H20A C20 H20C 109.5
H20B C20 H20C 109.5
Si1 C21 H21A 109.5
Si1 C21 H21B 109.5
H21A C21 H21B 109.5
Si1 C21 H21C 109.5
H21A C21 H21C 109.5
H21B C21 H21C 109.5
O1 C22 C23 104.1(5)
O1 C22 H22A 110.9
C23 C22 H22A 110.9
O1 C22 H22B 110.9
C23 C22 H22B 110.9
H22A C22 H22B 109.0
C24 C23 C22 102.2(5)
C24 C23 H23A 111.3
C22 C23 H23A 111.3
C24 C23 H23B 111.3
C22 C23 H23B 111.3
H23A C23 H23B 109.2
C23 C24 C25 100.1(5)
C23 C24 H24A 111.7
C25 C24 H24A 111.7
C23 C24 H24B 111.7
C25 C24 H24B 111.7
H24A C24 H24B 109.5
O1 C25 C24 106.1(5)
O1 C25 H25A 110.5
C24 C25 H25A 110.5
O1 C25 H25B 110.5
C24 C25 H25B 110.5
H25A C25 H25B 108.7
O2 C26A C27A 105.71(10)
O2 C26A H26A 110.6
C27A C26A H26A 110.6
O2 C26A H26B 110.6
C27A C26A H26B 110.6
H26A C26A H26B 108.7
C26A C27A C28A 101.59(9)
C26A C27A H27A 111.5
C28A C27A H27A 111.5
C26A C27A H27B 111.5
C28A C27A H27B 111.5
H27A C27A H27B 109.3
C27A C28A C29A 101.25(9)
C27A C28A H28A 111.5
C29A C28A H28A 111.5
C27A C28A H28B 111.5
C29A C28A H28B 111.5
H28A C28A H28B 109.3
O2 C29A C28A 104.96(10)
O2 C29A H29A 110.8
C28A C29A H29A 110.8
O2 C29A H29B 110.8
C28A C29A H29B 110.8
H29A C29A H29B 108.8
O2 C26B C27B 105.34(10)
O2 C26B H26C 110.7
C27B C26B H26C 110.7
O2 C26B H26D 110.7
C27B C26B H26D 110.7
H26C C26B H26D 108.8
C26B C27B C28B 101.22(9)
C26B C27B H27C 111.5
C28B C27B H27C 111.5
C26B C27B H27D 111.5
C28B C27B H27D 111.5
H27C C27B H27D 109.3
C29B C28B C27B 101.22(9)
C29B C28B H28C 111.5
C27B C28B H28C 111.5
C29B C28B H28D 111.5
C27B C28B H28D 111.5
H28C C28B H28D 109.3
O2 C29B C28B 105.20(10)
O2 C29B H29C 110.7
C28B C29B H29C 110.7
O2 C29B H29D 110.7
C28B C29B H29D 110.7
H29C C29B H29D 108.8
O3 C30 C31 107.5(4)
O3 C30 H30A 110.2
C31 C30 H30A 110.2
O3 C30 H30B 110.2
C31 C30 H30B 110.2
H30A C30 H30B 108.5
C30 C31 C32 104.2(4)
C30 C31 H31A 110.9
C32 C31 H31A 110.9
C30 C31 H31B 110.9
C32 C31 H31B 110.9
H31A C31 H31B 108.9
C33 C32 C31 102.5(4)
C33 C32 H32A 111.3
C31 C32 H32A 111.3
C33 C32 H32B 111.3
C31 C32 H32B 111.3
H32A C32 H32B 109.2
O3 C33 C32 104.2(4)
O3 C33 H33A 110.9
C32 C33 H33A 110.9
O3 C33 H33B 110.9
C32 C33 H33B 110.9
H33A C33 H33B 108.9
O4 C34 C35 106.2(4)
O4 C34 H34A 110.5
C35 C34 H34A 110.5
O4 C34 H34B 110.5
C35 C34 H34B 110.5
H34A C34 H34B 108.7
C36 C35 C34 104.9(4)
C36 C35 H35A 110.8
C34 C35 H35A 110.8
C36 C35 H35B 110.8
C34 C35 H35B 110.8
H35A C35 H35B 108.8
C37 C36 C35 103.7(4)
C37 C36 H36A 111.0
C35 C36 H36A 111.0
C37 C36 H36B 111.0
C35 C36 H36B 111.0
H36A C36 H36B 109.0
O4 C37 C36 106.6(4)
O4 C37 H37A 110.4
C36 C37 H37A 110.4
O4 C37 H37B 110.4
C36 C37 H37B 110.4
H37A C37 H37B 108.6
O1 Li1 O2 111.2(4)
O1 Li1 Cl2 110.2(3)
O2 Li1 Cl2 112.4(4)
O1 Li1 Cl1 111.5(4)
O2 Li1 Cl1 111.6(3)
Cl2 Li1 Cl1 99.4(3)
O1 Li1 Y1 131.3(3)
O2 Li1 Y1 117.5(3)
Cl2 Li1 Y1 50.83(13)
Cl1 Li1 Y1 49.51(13)
O4 Li2 O3 105.2(4)
O4 Li2 Cl3 113.7(3)
O3 Li2 Cl3 115.1(3)
O4 Li2 Cl4 116.3(3)
O3 Li2 Cl4 109.3(3)
Cl3 Li2 Cl4 97.4(3)
O4 Li2 Y1 129.9(3)
O3 Li2 Y1 124.8(3)
Cl3 Li2 Y1 49.12(13)
Cl4 Li2 Y1 48.23(13)

loop_
_geom_bond_atom_site_label_1
_geom_bond_atom_site_label_2
_geom_bond_distance
Y1 N1 2.426(3)
Y1 C2 2.442(4)
Y1 Cl4 2.6390(10)
Y1 Cl1 2.6567(10)
Y1 Cl3 2.6753(10)
Y1 Cl2 2.7089(11)
Y1 Li1 3.491(7)
Y1 Li2 3.538(7)
Cl1 Li1 2.372(8)
Cl2 Li1 2.324(8)
Cl3 Li2 2.342(7)
Cl4 Li2 2.370(7)
P1 N1 1.605(3)
P1 C1 1.808(4)
P1 C7 1.813(4)
P1 C13 1.815(4)
Si1 N1 1.755(3)
Si1 C20 1.847(5)
Si1 C21 1.862(5)
Si1 C19 1.868(4)
O1 C25 1.409(7)
O1 C22 1.459(6)
O1 Li1 1.900(8)
O2 C26A 1.4186(16)
O2 C26B 1.4200(16)
O2 C29B 1.4228(16)
O2 C29A 1.4229(16)
O2 Li1 1.942(7)
O3 C33 1.439(5)
O3 C30 1.449(6)
O3 Li2 1.956(8)
O4 C37 1.441(6)
O4 C34 1.446(5)
O4 Li2 1.905(8)
C1 C6 1.394(5)
C1 C2 1.409(5)
C2 C3 1.410(5)
C3 C4 1.381(5)
C3 H3 0.9500
C4 C5 1.381(5)
C4 H4 0.9500
C5 C6 1.388(5)
C5 H5 0.9500
C6 H6 0.9500
C7 C8 1.378(5)
C7 C12 1.394(5)
C8 C9 1.392(5)
C8 H8 0.9500
C9 C10 1.382(6)
C9 H9 0.9500
C10 C11 1.373(6)
C10 H10 0.9500
C11 C12 1.386(5)
C11 H11 0.9500
C12 H12 0.9500
C13 C14 1.390(5)
C13 C18 1.396(5)
C14 C15 1.380(6)
C14 H14 0.9500
C15 C16 1.390(6)
C15 H15 0.9500
C16 C17 1.373(6)
C16 H16 0.9500
C17 C18 1.389(6)
C17 H17 0.9500
C18 H18 0.9500
C19 H19A 0.9800
C19 H19B 0.9800
C19 H19C 0.9800
C20 H20A 0.9800
C20 H20B 0.9800
C20 H20C 0.9800
C21 H21A 0.9800
C21 H21B 0.9800
C21 H21C 0.9800
C22 C23 1.503(8)
C22 H22A 0.9900
C22 H22B 0.9900
C23 C24 1.473(9)
C23 H23A 0.9900
C23 H23B 0.9900
C24 C25 1.491(8)
C24 H24A 0.9900
C24 H24B 0.9900
C25 H25A 0.9900
C25 H25B 0.9900
C26A C27A 1.4968(10)
C26A H26A 0.9900
C26A H26B 0.9900
C27A C28A 1.4990(10)
C27A H27A 0.9900
C27A H27B 0.9900
C28A C29A 1.5000(10)
C28A H28A 0.9900
C28A H28B 0.9900
C29A H29A 0.9900
C29A H29B 0.9900
C26B C27B 1.4991(10)
C26B H26C 0.9900
C26B H26D 0.9900
C27B C28B 1.5004(10)
C27B H27C 0.9900
C27B H27D 0.9900
C28B C29B 1.4996(10)
C28B H28C 0.9900
C28B H28D 0.9900
C29B H29C 0.9900
C29B H29D 0.9900
C30 C31 1.507(7)
C30 H30A 0.9900
C30 H30B 0.9900
C31 C32 1.523(8)
C31 H31A 0.9900
C31 H31B 0.9900
C32 C33 1.515(7)
C32 H32A 0.9900
C32 H32B 0.9900
C33 H33A 0.9900
C33 H33B 0.9900
C34 C35 1.515(7)
C34 H34A 0.9900
C34 H34B 0.9900
C35 C36 1.492(7)
C35 H35A 0.9900
C35 H35B 0.9900
C36 C37 1.478(7)
C36 H36A 0.9900
C36 H36B 0.9900
C37 H37A 0.9900
C37 H37B 0.9900

loop_
_platon_squeeze_void_nr
_platon_squeeze_void_average_x
_platon_squeeze_void_average_y
_platon_squeeze_void_average_z
_platon_squeeze_void_volume
_platon_squeeze_void_count_electrons
_platon_squeeze_void_content
1 0.500 0.000 0.000 229 31 ' '
2 1.000 0.500 0.500 229 31 ' '
